data_7160765
loop_
_publ_author_name
'Khandare, Sopan Pralhad'
'Mandal, Arnab'
'Patra, Abhijit'
'Bates, Roderick W.'

_publ_section_title
;
 Donor acceptor phenanthrenes and benzoquinolines: synthesis by C-H
 activation and their photophysical properties.
;
_journal_issue 41
_journal_name_full 'Organic &amp; biomolecular chemistry'
_journal_page_first 9424
_journal_page_last 9429
_journal_paper_doi 10.1039/d5ob01351h
_journal_volume 23
_journal_year 2025
_chemical_formula_sum 'C14 H11 N O'
_chemical_formula_weight 209.24
_chemical_melting_point 395.0(10)
_chemical_name_systematic 7-methoxybenzo[h]quinoline
_space_group_crystal_system monoclinic
_space_group_IT_number 14
_space_group_name_Hall '-P 2yn'
_space_group_name_H-M_alt 'P 1 21/n 1'
_atom_sites_solution_hydrogens geom
_atom_sites_solution_primary dual
_audit_update_record
;
2025-04-09 deposited with the CCDC.	2025-10-02 downloaded from the CCDC.
;
_cell_angle_alpha 90
_cell_angle_beta 96.331(3)
_cell_angle_gamma 90
_cell_formula_units_Z 8
_cell_length_a 6.8333(4)
_cell_length_b 10.9215(7)
_cell_length_c 27.6222(18)
_cell_measurement_reflns_used 5842
_cell_measurement_temperature 100.(2)
_cell_measurement_theta_max 67.6197
_cell_measurement_theta_min 5.1753
_cell_volume 2048.9(2)
_computing_cell_refinement 'SAINT V8.38A (Bruker AXS Inc., 2017)'
_computing_data_collection 'APEX3 (Bruker AXS Inc., 2018)'
_computing_data_reduction 'SAINT V8.38A (Bruker AXS Inc., 2017)'
_computing_molecular_graphics 'shelXle (C.B. Huebschle, rev 924)'
_computing_publication_material 'APEX3 (Bruker AXS Inc., 2018)'
_computing_structure_refinement 'SHELXL-2018/3 (Sheldrick, 2018)'
_computing_structure_solution 'XT, VERSION 2014/5'
_diffrn_ambient_temperature 100.(2)
_diffrn_detector_area_resol_mean 8.3333
_diffrn_measured_fraction_theta_full 0.981
_diffrn_measured_fraction_theta_max 0.981
_diffrn_measurement_device_type 'CCD area detector'
_diffrn_measurement_method 'phi and omega scans'
_diffrn_radiation_monochromator 'Multilayer Mirror'
_diffrn_radiation_type CuK\a
_diffrn_radiation_wavelength 1.54178
_diffrn_reflns_av_R_equivalents 0.0765
_diffrn_reflns_av_unetI/netI 0.0727
_diffrn_reflns_limit_h_max 8
_diffrn_reflns_limit_h_min -8
_diffrn_reflns_limit_k_max 8
_diffrn_reflns_limit_k_min -13
_diffrn_reflns_limit_l_max 32
_diffrn_reflns_limit_l_min -32
_diffrn_reflns_number 20992
_diffrn_reflns_theta_full 68.02
_diffrn_reflns_theta_max 68.02
_diffrn_reflns_theta_min 3.22
_diffrn_source 'Incoatec Microfocus Source'
_diffrn_source_type 'Bruker Kappa Duo APEX2'
_exptl_absorpt_coefficient_mu 0.680
_exptl_absorpt_correction_T_max 0.99
_exptl_absorpt_correction_T_min 0.74
_exptl_absorpt_correction_type multi-scan
_exptl_absorpt_process_details
;
SADABS-2016/2 - Bruker AXS area detector scaling and absorption correction
;
_exptl_crystal_colour colourless
_exptl_crystal_density_diffrn 1.357
_exptl_crystal_density_method 'not measured'
_exptl_crystal_description plate
_exptl_crystal_F_000 880
_exptl_crystal_recrystallization_method 'Re-crystallisation from solvent: dichloromethane'
_exptl_crystal_size_max 0.280
_exptl_crystal_size_mid 0.220
_exptl_crystal_size_min 0.020
_refine_diff_density_max 0.546
_refine_diff_density_min -0.399
_refine_ls_extinction_method none
_refine_ls_goodness_of_fit_ref 1.058
_refine_ls_hydrogen_treatment constr
_refine_ls_matrix_type full
_refine_ls_number_parameters 413
_refine_ls_number_reflns 3662
_refine_ls_number_restraints 1015
_refine_ls_restrained_S_all 0.955
_refine_ls_R_factor_all 0.0991
_refine_ls_R_factor_gt 0.0818
_refine_ls_shift/su_max 0.000
_refine_ls_shift/su_mean 0.000
_refine_ls_structure_factor_coef Fsqd
_refine_ls_weighting_details 'w=1/[\s^2^(Fo^2^)+(0.1317P)^2^+1.7697P] where P=(Fo^2^+2Fc^2^)/3'
_refine_ls_weighting_scheme calc
_refine_ls_wR_factor_gt 0.2324
_refine_ls_wR_factor_ref 0.2521
_reflns_number_gt 2697
_reflns_number_total 3662
_reflns_threshold_expression 'I > 2\s(I)'
_cod_data_source_file d5ob01351h2.cif
_cod_data_source_block rb136s
_cod_depositor_comments
;
The following automatic conversions were performed:

data item '_chemical_melting_point' value '394-396' was changed to
'395.0(10)' -- the average value was taken and precision was
estimated.

data item '_exptl_absorpt_correction_type' value 'Multi-Scan' was
changed to 'multi-scan' in accordance with the
/home/data/users/saulius/crontab/automatic-downloads/rss-feeds/RSC/lib/dictionaries/cif_core.dic
dictionary named 'cif_core.dic' version 2.4.2 last updated on
2011-04-26.

Automatic conversion script
Id: cif_fix_values 8170 2020-07-09 18:12:32Z antanas 

 Adding full bibliography for 7160763--7160769.cif.
;
_cod_database_code 7160765

loop_
_space_group_symop_operation_xyz
'x, y, z'
'-x+1/2, y+1/2, -z+1/2'
'-x, -y, -z'
'x-1/2, -y-1/2, z-1/2'

loop_
_atom_site_type_symbol
_atom_site_label
_atom_site_fract_x
_atom_site_fract_y
_atom_site_fract_z
_atom_site_U_iso_or_equiv
_atom_site_adp_type
_atom_site_calc_flag
_atom_site_refinement_flags_adp
_atom_site_refinement_flags_occupancy
_atom_site_refinement_flags_posn
_atom_site_occupancy
_atom_site_disorder_assembly
_atom_site_disorder_group
C C1A -0.2583(6) 0.0309(3) 0.46089(14) 0.0293(9) Uani d U P D 0.804(3) A 1
H H1A -0.294803 0.028457 0.493082 0.035 Uiso calc U P R 0.804(3) A 1
C C2A -0.3793(5) -0.0287(3) 0.42444(13) 0.0298(7) Uani d U P D 0.804(3) A 1
H H2A -0.494006 -0.071014 0.431713 0.036 Uiso calc U P R 0.804(3) A 1
C C3A -0.3287(5) -0.0248(3) 0.37755(12) 0.0286(7) Uani d U P D 0.804(3) A 1
H H3A -0.41025 -0.063225 0.351874 0.034 Uiso calc U P R 0.804(3) A 1
C C13A -0.0408(4) 0.0938(3) 0.40704(11) 0.0218(7) Uani d U P D 0.804(3) A 1
C C4A -0.1559(4) 0.0362(3) 0.36773(11) 0.0240(7) Uani d U P D 0.804(3) A 1
C C5A -0.0918(5) 0.0401(3) 0.32020(11) 0.0255(8) Uani d U P D 0.804(3) A 1
H H5A -0.168884 0.002389 0.293588 0.031 Uiso calc U P R 0.804(3) A 1
C C6A 0.0796(5) 0.0978(3) 0.31289(11) 0.0248(7) Uani d U P D 0.804(3) A 1
H H6A 0.122206 0.097466 0.281296 0.03 Uiso calc U P R 0.804(3) A 1
C C7A 0.1950(5) 0.1581(3) 0.35131(10) 0.0218(7) Uani d U P D 0.804(3) A 1
C C12A 0.1366(4) 0.1570(3) 0.39910(11) 0.0215(7) Uani d U P D 0.804(3) A 1
C C11A 0.2510(5) 0.2194(3) 0.43682(11) 0.0240(7) Uani d U P D 0.804(3) A 1
H H11A 0.213979 0.21748 0.468964 0.029 Uiso calc U P R 0.804(3) A 1
C C10A 0.4167(5) 0.2832(3) 0.42728(11) 0.0270(7) Uani d U P D 0.804(3) A 1
H H10A 0.492041 0.325934 0.452878 0.032 Uiso calc U P R 0.804(3) A 1
C C9A 0.4750(5) 0.2857(3) 0.38018(11) 0.0267(7) Uani d U P D 0.804(3) A 1
H H9A 0.589023 0.330198 0.373907 0.032 Uiso calc U P R 0.804(3) A 1
C C8A 0.3664(4) 0.2233(3) 0.34298(11) 0.0238(7) Uani d U P D 0.804(3) A 1
C C14A 0.5746(5) 0.2921(3) 0.28379(13) 0.0311(8) Uani d U P D 0.804(3) A 1
H H14A 0.587797 0.284257 0.248953 0.047 Uiso calc U P R 0.804(3) A 1
H H14B 0.695632 0.263441 0.302746 0.047 Uiso calc U P R 0.804(3) A 1
H H14C 0.552059 0.378171 0.291573 0.047 Uiso calc U P R 0.804(3) A 1
N N1A -0.0941(5) 0.0913(3) 0.45356(10) 0.0255(7) Uani d U P D 0.804(3) A 1
O O1A 0.4121(4) 0.2200(2) 0.29558(8) 0.0280(6) Uani d U P D 0.804(3) A 1
C C1B 0.4989(18) 0.2353(13) 0.2844(4) 0.026(2) Uani d U P D 0.196(3) A 2
H H1B 0.536888 0.23557 0.252311 0.031 Uiso calc U P R 0.196(3) A 2
C C2B 0.6180(16) 0.2972(11) 0.3206(4) 0.030(2) Uani d U P D 0.196(3) A 2
H H2B 0.734356 0.337704 0.313419 0.036 Uiso calc U P R 0.196(3) A 2
C C3B 0.5625(16) 0.2981(11) 0.3670(4) 0.027(2) Uani d U P D 0.196(3) A 2
H H3B 0.638911 0.341379 0.392286 0.032 Uiso calc U P R 0.196(3) A 2
C C13B 0.2798(10) 0.1744(7) 0.3390(2) 0.0196(18) Uani d U P DG 0.196(3) A 2
C C4B 0.3916(10) 0.2344(7) 0.3769(3) 0.0240(17) Uani d U P DG 0.196(3) A 2
C C5B 0.3315(11) 0.2340(7) 0.4234(2) 0.025(2) Uani d U P DG 0.196(3) A 2
H H5B 0.407952 0.274929 0.449308 0.03 Uiso calc U P R 0.196(3) A 2
C C6B 0.1596(11) 0.1736(7) 0.43197(19) 0.0231(19) Uani d U P DG 0.196(3) A 2
H H6B 0.118542 0.173289 0.463727 0.028 Uiso calc U P R 0.196(3) A 2
C C7B 0.0478(9) 0.1136(6) 0.39407(18) 0.0220(18) Uani d U P DG 0.196(3) A 2
C C12B 0.1079(9) 0.1140(6) 0.34761(18) 0.0211(17) Uani d U P DG 0.196(3) A 2
C C11B -0.0039(11) 0.0541(7) 0.3097(2) 0.024(2) Uani d U P DG 0.196(3) A 2
H H11B 0.037139 0.054384 0.277952 0.029 Uiso calc U P R 0.196(3) A 2
C C10B -0.1758(11) -0.0063(7) 0.3183(3) 0.026(2) Uani d U P DG 0.196(3) A 2
H H10B -0.252272 -0.047257 0.292369 0.032 Uiso calc U P R 0.196(3) A 2
C C9B -0.2359(10) -0.0067(7) 0.3647(3) 0.027(2) Uani d U P DG 0.196(3) A 2
H H9B -0.353443 -0.047971 0.370588 0.032 Uiso calc U P R 0.196(3) A 2
C C8B -0.1241(10) 0.0532(7) 0.4026(2) 0.0253(18) Uani d U P DG 0.196(3) A 2
C C14B -0.349(2) -0.0164(14) 0.4587(6) 0.037(3) Uani d U P D 0.196(3) A 2
H H14D -0.35773 -0.018517 0.493837 0.055 Uiso calc U P R 0.196(3) A 2
H H14E -0.335777 -0.100124 0.44662 0.055 Uiso calc U P R 0.196(3) A 2
H H14F -0.467528 0.021336 0.442062 0.055 Uiso calc U P R 0.196(3) A 2
N N1B 0.3340(15) 0.1752(10) 0.2921(3) 0.0222(19) Uani d U P D 0.196(3) A 2
O O1B -0.1799(18) 0.0536(10) 0.4493(3) 0.026(2) Uani d U P D 0.196(3) A 2
C C15 0.7636(4) 0.2812(2) 0.53706(10) 0.0326(6) Uani d . . . 1.0 . .
H H15 0.802834 0.281665 0.505119 0.039 Uiso calc U . R 1.0 . .
C C16 0.8837(4) 0.2196(2) 0.57336(10) 0.0344(7) Uani d . . . 1.0 . .
H H16 0.999851 0.178848 0.566156 0.041 Uiso calc U . R 1.0 . .
C C17 0.8292(4) 0.2195(2) 0.61992(10) 0.0325(6) Uani d . . . 1.0 . .
H H17 0.908502 0.179336 0.645527 0.039 Uiso calc U . R 1.0 . .
C C18 0.6555(4) 0.2793(2) 0.62917(10) 0.0277(6) Uani d . . . 1.0 . .
C C19 0.5879(4) 0.2814(2) 0.67665(10) 0.0310(6) Uani d . . . 1.0 . .
H H19 0.663823 0.242366 0.703149 0.037 Uiso calc U . R 1.0 . .
C C20 0.4178(4) 0.3380(2) 0.68415(9) 0.0292(6) Uani d . . . 1.0 . .
H H20 0.375113 0.337066 0.715743 0.035 Uiso calc U . R 1.0 . .
C C21 0.3008(3) 0.3993(2) 0.64524(9) 0.0253(6) Uani d . . . 1.0 . .
C C22 0.1275(4) 0.4640(2) 0.65321(9) 0.0290(6) Uani d . . . 1.0 . .
C C23 0.0188(4) 0.5250(2) 0.61617(10) 0.0330(6) Uani d . . . 1.0 . .
H H23 -0.096875 0.568235 0.622083 0.04 Uiso calc U . R 1.0 . .
C C24 0.0806(4) 0.5228(2) 0.56920(10) 0.0314(6) Uani d . . . 1.0 . .
H H24 0.004702 0.564726 0.54347 0.038 Uiso calc U . R 1.0 . .
C C25 0.2472(4) 0.4619(2) 0.55962(9) 0.0287(6) Uani d . . . 1.0 . .
H H25 0.285221 0.461199 0.527552 0.034 Uiso calc U . R 1.0 . .
C C26 0.3623(3) 0.4000(2) 0.59760(9) 0.0253(6) Uani d . . . 1.0 . .
C C27 0.5422(4) 0.3377(2) 0.59002(9) 0.0258(6) Uani d . . . 1.0 . .
C C28 -0.0795(4) 0.5329(3) 0.71249(11) 0.0393(7) Uani d . . . 1.0 . .
H H28A -0.098844 0.520623 0.746787 0.059 Uiso calc U . R 1.0 . .
H H28B -0.199449 0.50931 0.691843 0.059 Uiso calc U . R 1.0 . .
H H28C -0.050328 0.619267 0.706963 0.059 Uiso calc U . R 1.0 . .
N N2 0.5992(3) 0.33883(19) 0.54407(8) 0.0292(5) Uani d . . . 1.0 . .
O O2 0.0813(3) 0.45895(17) 0.70065(7) 0.0348(5) Uani d . . . 1.0 . .

loop_
_atom_site_aniso_label
_atom_site_aniso_U_11
_atom_site_aniso_U_22
_atom_site_aniso_U_33
_atom_site_aniso_U_12
_atom_site_aniso_U_13
_atom_site_aniso_U_23
C1A 0.027(2) 0.0258(18) 0.0376(18) -0.0009(15) 0.0168(16) -0.0004(14)
C2A 0.0244(16) 0.0280(15) 0.0395(19) -0.0021(12) 0.0148(14) 0.0005(14)
C3A 0.0220(16) 0.0258(15) 0.0386(17) 0.0001(12) 0.0060(13) -0.0034(12)
C13A 0.0193(16) 0.0199(14) 0.0272(15) 0.0003(12) 0.0073(12) 0.0007(11)
C4A 0.0184(15) 0.0214(14) 0.0333(16) -0.0021(11) 0.0081(12) -0.0011(12)
C5A 0.0199(17) 0.0232(15) 0.0335(16) -0.0071(13) 0.0038(13) -0.0032(12)
C6A 0.0213(16) 0.0264(15) 0.0284(15) -0.0002(12) 0.0104(13) -0.0008(12)
C7A 0.0187(16) 0.0215(14) 0.0263(14) 0.0003(13) 0.0068(12) 0.0010(11)
C12A 0.0180(15) 0.0223(14) 0.0252(15) 0.0027(11) 0.0068(12) -0.0003(11)
C11A 0.0216(17) 0.0270(15) 0.0238(15) 0.0007(13) 0.0041(12) -0.0021(12)
C10A 0.0238(16) 0.0301(16) 0.0274(15) -0.0031(12) 0.0036(12) -0.0036(12)
C9A 0.0216(17) 0.0293(16) 0.0310(16) -0.0026(13) 0.0104(13) -0.0009(13)
C8A 0.0195(15) 0.0272(14) 0.0266(15) 0.0023(11) 0.0108(12) 0.0010(12)
C14A 0.0198(17) 0.0394(18) 0.0373(19) -0.0053(14) 0.0171(14) 0.0006(15)
N1A 0.0247(16) 0.0268(14) 0.0273(14) -0.0020(12) 0.0128(11) 0.0004(11)
O1A 0.0229(15) 0.0351(14) 0.0287(12) -0.0079(11) 0.0150(10) -0.0033(10)
C1B 0.020(4) 0.032(4) 0.026(4) -0.005(4) 0.012(4) -0.004(4)
C2B 0.023(4) 0.033(4) 0.036(4) -0.004(4) 0.010(4) -0.006(4)
C3B 0.023(4) 0.026(4) 0.032(4) 0.000(4) 0.005(3) -0.005(4)
C13B 0.017(4) 0.020(3) 0.023(3) -0.003(3) 0.006(3) -0.001(3)
C4B 0.021(3) 0.022(3) 0.029(3) -0.001(3) 0.006(3) -0.003(3)
C5B 0.023(4) 0.026(4) 0.027(3) -0.004(3) 0.004(3) -0.004(3)
C6B 0.021(4) 0.021(4) 0.027(4) 0.000(3) 0.001(3) -0.003(3)
C7B 0.018(4) 0.022(3) 0.027(3) -0.002(3) 0.007(3) -0.001(3)
C12B 0.016(3) 0.023(3) 0.024(3) -0.001(3) 0.004(3) -0.002(3)
C11B 0.021(5) 0.026(4) 0.025(4) -0.005(4) 0.003(4) 0.001(4)
C10B 0.022(4) 0.026(4) 0.031(4) -0.002(4) -0.001(4) -0.001(4)
C9B 0.021(4) 0.028(4) 0.033(4) -0.003(4) 0.005(4) -0.001(3)
C8B 0.024(3) 0.024(3) 0.030(3) 0.000(3) 0.009(3) 0.002(3)
C14B 0.033(7) 0.032(6) 0.049(7) -0.007(6) 0.017(6) 0.004(6)
N1B 0.020(4) 0.027(4) 0.022(3) -0.004(3) 0.010(3) -0.004(3)
O1B 0.025(4) 0.027(4) 0.031(3) -0.004(3) 0.015(3) 0.003(3)
C15 0.0292(14) 0.0322(13) 0.0387(15) -0.0010(10) 0.0142(11) -0.0005(11)
C16 0.0231(13) 0.0331(14) 0.0498(17) 0.0034(10) 0.0165(12) -0.0030(12)
C17 0.0247(13) 0.0336(14) 0.0401(15) 0.0042(11) 0.0071(11) 0.0028(11)
C18 0.0199(13) 0.0286(12) 0.0361(14) -0.0010(10) 0.0103(10) -0.0013(10)
C19 0.0263(13) 0.0343(14) 0.0325(14) 0.0012(10) 0.0039(10) 0.0045(11)
C20 0.0262(13) 0.0338(13) 0.0300(13) -0.0033(10) 0.0134(10) 0.0001(10)
C21 0.0215(12) 0.0262(12) 0.0296(13) -0.0028(9) 0.0083(10) 0.0008(10)
C22 0.0236(13) 0.0334(13) 0.0330(14) -0.0022(10) 0.0167(10) 0.0006(10)
C23 0.0259(14) 0.0376(14) 0.0372(15) 0.0029(11) 0.0120(11) 0.0034(11)
C24 0.0234(13) 0.0380(14) 0.0338(14) 0.0021(10) 0.0075(10) 0.0056(11)
C25 0.0266(13) 0.0313(13) 0.0288(13) -0.0027(10) 0.0059(10) 0.0023(10)
C26 0.0202(12) 0.0263(12) 0.0308(13) -0.0035(9) 0.0095(10) -0.0025(10)
C27 0.0225(13) 0.0279(12) 0.0282(13) -0.0045(10) 0.0082(10) 0.0003(10)
C28 0.0276(14) 0.0481(16) 0.0469(17) 0.0066(12) 0.0256(12) 0.0018(13)
N2 0.0270(11) 0.0332(11) 0.0297(11) -0.0019(9) 0.0138(9) -0.0026(9)
O2 0.0339(11) 0.0411(11) 0.0330(10) 0.0053(8) 0.0200(8) 0.0054(8)

loop_
_atom_type_symbol
_atom_type_description
_atom_type_scat_dispersion_real
_atom_type_scat_dispersion_imag
_atom_type_scat_source
C C 0.0181 0.0091 'International Tables Vol C Tables 4.2.6.8 and 6.1.1.4'
H H 0.0000 0.0000 'International Tables Vol C Tables 4.2.6.8 and 6.1.1.4'
N N 0.0311 0.0180 'International Tables Vol C Tables 4.2.6.8 and 6.1.1.4'
O O 0.0492 0.0322 'International Tables Vol C Tables 4.2.6.8 and 6.1.1.4'

loop_
_geom_angle_atom_site_label_1
_geom_angle_atom_site_label_2
_geom_angle_atom_site_label_3
_geom_angle_site_symmetry_1
_geom_angle_site_symmetry_3
_geom_angle
_geom_angle_publ_flag
N1A C1A C2A . . 124.3(4) ?
N1A C1A H1A . . 117.9 ?
C2A C1A H1A . . 117.9 ?
C3A C2A C1A . . 118.3(3) ?
C3A C2A H2A . . 120.8 ?
C1A C2A H2A . . 120.8 ?
C2A C3A C4A . . 119.9(3) ?
C2A C3A H3A . . 120.0 ?
C4A C3A H3A . . 120.0 ?
N1A C13A C4A . . 121.7(3) ?
N1A C13A C12A . . 118.0(3) ?
C4A C13A C12A . . 120.3(3) ?
C3A C4A C13A . . 118.0(3) ?
C3A C4A C5A . . 122.7(3) ?
C13A C4A C5A . . 119.3(3) ?
C6A C5A C4A . . 120.3(3) ?
C6A C5A H5A . . 119.8 ?
C4A C5A H5A . . 119.8 ?
C5A C6A C7A . . 121.4(3) ?
C5A C6A H6A . . 119.3 ?
C7A C6A H6A . . 119.3 ?
C8A C7A C6A . . 121.1(3) ?
C8A C7A C12A . . 118.6(3) ?
C6A C7A C12A . . 120.2(3) ?
C11A C12A C7A . . 119.6(3) ?
C11A C12A C13A . . 122.0(3) ?
C7A C12A C13A . . 118.4(3) ?
C10A C11A C12A . . 120.3(3) ?
C10A C11A H11A . . 119.9 ?
C12A C11A H11A . . 119.9 ?
C11A C10A C9A . . 120.7(3) ?
C11A C10A H10A . . 119.7 ?
C9A C10A H10A . . 119.7 ?
C8A C9A C10A . . 119.8(3) ?
C8A C9A H9A . . 120.1 ?
C10A C9A H9A . . 120.1 ?
C9A C8A O1A . . 124.1(3) ?
C9A C8A C7A . . 121.1(3) ?
O1A C8A C7A . . 114.9(3) ?
O1A C14A H14A . . 109.5 ?
O1A C14A H14B . . 109.5 ?
H14A C14A H14B . . 109.5 ?
O1A C14A H14C . . 109.5 ?
H14A C14A H14C . . 109.5 ?
H14B C14A H14C . . 109.5 ?
C1A N1A C13A . . 117.7(3) ?
C8A O1A C14A . . 117.7(3) ?
N1B C1B C2B . . 123.9(10) ?
N1B C1B H1B . . 118.0 ?
C2B C1B H1B . . 118.0 ?
C3B C2B C1B . . 118.3(9) ?
C3B C2B H2B . . 120.9 ?
C1B C2B H2B . . 120.9 ?
C2B C3B C4B . . 119.7(8) ?
C2B C3B H3B . . 120.2 ?
C4B C3B H3B . . 120.2 ?
N1B C13B C4B . . 121.3(5) ?
N1B C13B C12B . . 118.7(5) ?
C4B C13B C12B . . 120.0 ?
C5B C4B C13B . . 120.0 ?
C5B C4B C3B . . 121.0(5) ?
C13B C4B C3B . . 118.9(5) ?
C4B C5B C6B . . 120.0 ?
C4B C5B H5B . . 120.0 ?
C6B C5B H5B . . 120.0 ?
C7B C6B C5B . . 120.0 ?
C7B C6B H6B . . 120.0 ?
C5B C6B H6B . . 120.0 ?
C6B C7B C12B . . 120.0 ?
C6B C7B C8B . . 120.0 ?
C12B C7B C8B . . 120.0 ?
C11B C12B C7B . . 120.0 ?
C11B C12B C13B . . 120.0 ?
C7B C12B C13B . . 120.0 ?
C12B C11B C10B . . 120.0 ?
C12B C11B H11B . . 120.0 ?
C10B C11B H11B . . 120.0 ?
C9B C10B C11B . . 120.0 ?
C9B C10B H10B . . 120.0 ?
C11B C10B H10B . . 120.0 ?
C10B C9B C8B . . 120.0 ?
C10B C9B H9B . . 120.0 ?
C8B C9B H9B . . 120.0 ?
C9B C8B C7B . . 120.0 ?
O1B C14B H14D . . 109.5 ?
O1B C14B H14E . . 109.5 ?
H14D C14B H14E . . 109.5 ?
O1B C14B H14F . . 109.5 ?
H14D C14B H14F . . 109.5 ?
H14E C14B H14F . . 109.5 ?
C1B N1B C13B . . 117.8(8) ?
C8B O1B C14B . . 118.6(10) ?
N2 C15 C16 . . 124.5(2) ?
N2 C15 H15 . . 117.7 ?
C16 C15 H15 . . 117.7 ?
C17 C16 C15 . . 118.2(2) ?
C17 C16 H16 . . 120.9 ?
C15 C16 H16 . . 120.9 ?
C16 C17 C18 . . 119.4(3) ?
C16 C17 H17 . . 120.3 ?
C18 C17 H17 . . 120.3 ?
C17 C18 C27 . . 118.3(2) ?
C17 C18 C19 . . 122.5(2) ?
C27 C18 C19 . . 119.2(2) ?
C20 C19 C18 . . 121.0(2) ?
C20 C19 H19 . . 119.5 ?
C18 C19 H19 . . 119.5 ?
C19 C20 C21 . . 121.1(2) ?
C19 C20 H20 . . 119.5 ?
C21 C20 H20 . . 119.5 ?
C22 C21 C26 . . 118.5(2) ?
C22 C21 C20 . . 121.5(2) ?
C26 C21 C20 . . 119.9(2) ?
C23 C22 O2 . . 124.5(2) ?
C23 C22 C21 . . 121.4(2) ?
O2 C22 C21 . . 114.2(2) ?
C22 C23 C24 . . 119.1(2) ?
C22 C23 H23 . . 120.4 ?
C24 C23 H23 . . 120.4 ?
C25 C24 C23 . . 121.8(2) ?
C25 C24 H24 . . 119.1 ?
C23 C24 H24 . . 119.1 ?
C24 C25 C26 . . 119.7(2) ?
C24 C25 H25 . . 120.1 ?
C26 C25 H25 . . 120.1 ?
C25 C26 C21 . . 119.5(2) ?
C25 C26 C27 . . 122.2(2) ?
C21 C26 C27 . . 118.4(2) ?
N2 C27 C18 . . 121.8(2) ?
N2 C27 C26 . . 117.8(2) ?
C18 C27 C26 . . 120.5(2) ?
O2 C28 H28A . . 109.5 ?
O2 C28 H28B . . 109.5 ?
H28A C28 H28B . . 109.5 ?
O2 C28 H28C . . 109.5 ?
H28A C28 H28C . . 109.5 ?
H28B C28 H28C . . 109.5 ?
C15 N2 C27 . . 117.8(2) ?
C22 O2 C28 . . 117.1(2) ?

loop_
_geom_bond_atom_site_label_1
_geom_bond_atom_site_label_2
_geom_bond_site_symmetry_2
_geom_bond_distance
_geom_bond_publ_flag
C1A N1A . 1.336(5) ?
C1A C2A . 1.392(5) ?
C1A H1A . 0.95 ?
C2A C3A . 1.378(5) ?
C2A H2A . 0.95 ?
C3A C4A . 1.408(4) ?
C3A H3A . 0.95 ?
C13A N1A . 1.374(4) ?
C13A C4A . 1.416(4) ?
C13A C12A . 1.433(4) ?
C4A C5A . 1.430(4) ?
C5A C6A . 1.364(4) ?
C5A H5A . 0.95 ?
C6A C7A . 1.413(4) ?
C6A H6A . 0.95 ?
C7A C8A . 1.412(4) ?
C7A C12A . 1.421(4) ?
C12A C11A . 1.407(4) ?
C11A C10A . 1.380(4) ?
C11A H11A . 0.95 ?
C10A C9A . 1.402(4) ?
C10A H10A . 0.95 ?
C9A C8A . 1.379(4) ?
C9A H9A . 0.95 ?
C8A O1A . 1.380(4) ?
C14A O1A . 1.428(4) ?
C14A H14A . 0.98 ?
C14A H14B . 0.98 ?
C14A H14C . 0.98 ?
C1B N1B . 1.341(10) ?
C1B C2B . 1.392(10) ?
C1B H1B . 0.95 ?
C2B C3B . 1.378(10) ?
C2B H2B . 0.95 ?
C3B C4B . 1.412(8) ?
C3B H3B . 0.95 ?
C13B N1B . 1.388(7) ?
C13B C4B . 1.39 ?
C13B C12B . 1.39 ?
C4B C5B . 1.39 ?
C5B C6B . 1.39 ?
C5B H5B . 0.95 ?
C6B C7B . 1.39 ?
C6B H6B . 0.95 ?
C7B C12B . 1.39 ?
C7B C8B . 1.39 ?
C12B C11B . 1.39 ?
C11B C10B . 1.39 ?
C11B H11B . 0.95 ?
C10B C9B . 1.39 ?
C10B H10B . 0.95 ?
C9B C8B . 1.39 ?
C9B H9B . 0.95 ?
C8B O1B . 1.384(8) ?
C14B O1B . 1.430(10) ?
C14B H14D . 0.98 ?
C14B H14E . 0.98 ?
C14B H14F . 0.98 ?
C15 N2 . 1.320(3) ?
C15 C16 . 1.397(4) ?
C15 H15 . 0.95 ?
C16 C17 . 1.378(4) ?
C16 H16 . 0.95 ?
C17 C18 . 1.402(3) ?
C17 H17 . 0.95 ?
C18 C27 . 1.412(4) ?
C18 C19 . 1.438(3) ?
C19 C20 . 1.353(4) ?
C19 H19 . 0.95 ?
C20 C21 . 1.433(4) ?
C20 H20 . 0.95 ?
C21 C22 . 1.417(3) ?
C21 C26 . 1.425(3) ?
C22 C23 . 1.370(4) ?
C22 O2 . 1.382(3) ?
C23 C24 . 1.408(4) ?
C23 H23 . 0.95 ?
C24 C25 . 1.370(4) ?
C24 H24 . 0.95 ?
C25 C26 . 1.412(4) ?
C25 H25 . 0.95 ?
C26 C27 . 1.440(3) ?
C27 N2 . 1.368(3) ?
C28 O2 . 1.430(3) ?
C28 H28A . 0.98 ?
C28 H28B . 0.98 ?
C28 H28C . 0.98 ?
